data_4111141
loop_
_publ_author_name
'Sara R. Halper'
'Loi Do'
'Jay R. Stork'
'Seth M. Cohen'

_publ_section_title
;
 Topological Control in Heterometallic Metal-Organic Frameworks by Anion
 Templating and Metalloligand Design
;
_journal_name_full 'Journal of the American Chemical Society'
_journal_page_first 15255
_journal_page_last 15268
_journal_paper_doi 10.1021/ja0645483
_journal_volume 128
_journal_year 2006
_chemical_formula_moiety 'C67 H42 Ag Co F3 N9 O3 S, 4(C6 H6), C2 H3 N'
_chemical_formula_sum 'C93 H69 Ag Co F3 N10 O3 S'
_chemical_formula_weight 1630.44
_chemical_name_common MOF-Co/AgOTf-4
_chemical_name_systematic
; 
 ? 
;
_space_group_IT_number 2
_symmetry_cell_setting triclinic
_symmetry_space_group_name_Hall '-P 1'
_symmetry_space_group_name_H-M 'P -1'
_atom_sites_solution_hydrogens geom
_atom_sites_solution_primary direct
_atom_sites_solution_secondary difmap
_audit_creation_method SHELXL-97
_cell_angle_alpha 94.659(2)
_cell_angle_beta 94.855(2)
_cell_angle_gamma 91.655(2)
_cell_formula_units_Z 2
_cell_length_a 9.3693(9)
_cell_length_b 19.3886(19)
_cell_length_c 22.869(2)
_cell_measurement_reflns_used 9719
_cell_measurement_temperature 100(2)
_cell_measurement_theta_max 27.5
_cell_measurement_theta_min 2.22
_cell_volume 4123.1(7)
_computing_cell_refinement SMART
_computing_data_collection 'SMART 5.054 (Bruker, 2003)'
_computing_data_reduction 'SAINT 6.45A (Bruker, 2003)'
_computing_molecular_graphics 'SHELXTL 5.1 (Sheldrick, 1994)'
_computing_publication_material SHELXL97
_computing_structure_refinement 'SHELXL97 (Sheldrick, 1997)'
_computing_structure_solution 'SHELXS97 (Sheldrick, 1990)'
_diffrn_ambient_temperature 100(2)
_diffrn_detector_area_resol_mean 8.3
_diffrn_measured_fraction_theta_full 0.988
_diffrn_measured_fraction_theta_max 0.988
_diffrn_measurement_device_type 'Bruker APEX'
_diffrn_measurement_method \w
_diffrn_radiation_monochromator graphite
_diffrn_radiation_source 'fine-focus sealed tube'
_diffrn_radiation_type MoK\a
_diffrn_radiation_wavelength 0.71073
_diffrn_reflns_av_R_equivalents 0.0261
_diffrn_reflns_av_sigmaI/netI 0.0432
_diffrn_reflns_limit_h_max 11
_diffrn_reflns_limit_h_min -11
_diffrn_reflns_limit_k_max 23
_diffrn_reflns_limit_k_min -23
_diffrn_reflns_limit_l_max 27
_diffrn_reflns_limit_l_min -27
_diffrn_reflns_number 35002
_diffrn_reflns_theta_full 25.35
_diffrn_reflns_theta_max 25.35
_diffrn_reflns_theta_min 1.33
_diffrn_standards_number 0
_exptl_absorpt_coefficient_mu 0.527
_exptl_absorpt_correction_T_max 0.92050
_exptl_absorpt_correction_T_min 0.66505
_exptl_absorpt_correction_type multi-scan
_exptl_absorpt_process_details 'SADABS 2.10 (Sheldrick, 2004)'
_exptl_crystal_colour red
_exptl_crystal_density_diffrn 1.313
_exptl_crystal_description needle
_exptl_crystal_F_000 1676
_exptl_crystal_size_max 0.90
_exptl_crystal_size_mid 0.24
_exptl_crystal_size_min 0.20
_platon_squeeze_details ' ?'
_refine_diff_density_max 1.363
_refine_diff_density_min -0.436
_refine_diff_density_rms 0.078
_refine_ls_extinction_method none
_refine_ls_goodness_of_fit_ref 1.045
_refine_ls_hydrogen_treatment constr
_refine_ls_matrix_type full
_refine_ls_number_parameters 982
_refine_ls_number_reflns 14945
_refine_ls_number_restraints 0
_refine_ls_restrained_S_all 1.045
_refine_ls_R_factor_all 0.0569
_refine_ls_R_factor_gt 0.0468
_refine_ls_shift/su_max 0.002
_refine_ls_shift/su_mean 0.000
_refine_ls_structure_factor_coef Fsqd
_refine_ls_weighting_details 'calc w=1/[\s^2^(Fo^2^)+(0.0656P)^2^+3.3228P] where P=(Fo^2^+2Fc^2^)/3'
_refine_ls_weighting_scheme calc
_refine_ls_wR_factor_gt 0.1188
_refine_ls_wR_factor_ref 0.1230
_reflns_number_gt 12486
_reflns_number_total 14945
_reflns_threshold_expression I>2\s(I)
_cod_data_source_file ja0645483rom20060627_113302_17.cif
_cod_data_source_block MOF-Co/AgOTf-4
_cod_original_cell_volume 4123.0(7)
_cod_database_code 4111141

loop_
_symmetry_equiv_pos_as_xyz
'x, y, z'
'-x, -y, -z'

loop_
_atom_site_label
_atom_site_type_symbol
_atom_site_fract_x
_atom_site_fract_y
_atom_site_fract_z
_atom_site_U_iso_or_equiv
_atom_site_adp_type
_atom_site_occupancy
_atom_site_symmetry_multiplicity
_atom_site_calc_flag
_atom_site_refinement_flags
Ag1 Ag 1.76241(2) 1.093878(12) 0.027551(10) 0.02473(8) Uani 1 1 d .
Co1 Co 0.52828(4) 0.786137(19) 0.432786(16) 0.01638(10) Uani 1 1 d .
C1 C 0.4456(3) 0.80752(16) 0.30884(13) 0.0232(6) Uani 1 1 d .
H1 H 0.3509 0.7897 0.3111 0.028 Uiso 1 1 calc R
C2 C 0.4971(3) 0.83037(17) 0.25736(14) 0.0272(7) Uani 1 1 d .
H2 H 0.4448 0.8314 0.2200 0.033 Uiso 1 1 calc R
C3 C 0.6376(3) 0.85074(16) 0.27182(13) 0.0256(7) Uani 1 1 d .
H3 H 0.7017 0.8684 0.2462 0.031 Uiso 1 1 calc R
C4 C 0.6700(3) 0.84064(15) 0.33246(13) 0.0204(6) Uani 1 1 d .
C5 C 0.7961(3) 0.86064(14) 0.36685(13) 0.0193(6) Uani 1 1 d .
C6 C 0.8142(3) 0.85902(14) 0.42799(13) 0.0183(6) Uani 1 1 d .
C7 C 0.9347(3) 0.88355(15) 0.46751(14) 0.0219(6) Uani 1 1 d .
H7 H 1.0220 0.9033 0.4570 0.026 Uiso 1 1 calc R
C8 C 0.9010(3) 0.87322(15) 0.52297(13) 0.0225(6) Uani 1 1 d .
H8 H 0.9595 0.8851 0.5586 0.027 Uiso 1 1 calc R
C9 C 0.7626(3) 0.84162(15) 0.51749(13) 0.0219(6) Uani 1 1 d .
H9 H 0.7129 0.8287 0.5497 0.026 Uiso 1 1 calc R
C10 C 0.9181(3) 0.88706(16) 0.33600(13) 0.0227(6) Uani 1 1 d .
C11 C 0.9685(3) 0.84591(17) 0.28946(14) 0.0257(7) Uani 1 1 d .
H11 H 0.9263 0.8011 0.2786 0.031 Uiso 1 1 calc R
C12 C 1.0784(3) 0.86958(18) 0.25926(14) 0.0290(7) Uani 1 1 d .
H12 H 1.1124 0.8407 0.2282 0.035 Uiso 1 1 calc R
C13 C 1.1401(3) 0.93538(18) 0.27373(14) 0.0278(7) Uani 1 1 d .
C14 C 1.0924(3) 0.97694(17) 0.32053(14) 0.0276(7) Uani 1 1 d .
H14 H 1.1348 1.0218 0.3313 0.033 Uiso 1 1 calc R
C15 C 0.9825(3) 0.95197(16) 0.35111(14) 0.0242(7) Uani 1 1 d .
H15 H 0.9508 0.9801 0.3831 0.029 Uiso 1 1 calc R
C16 C 1.2471(3) 0.96133(18) 0.23888(15) 0.0321(8) Uani 1 1 d .
C17 C 1.3302(3) 0.98130(18) 0.20641(15) 0.0315(8) Uani 1 1 d .
C18 C 1.4270(3) 1.00555(18) 0.16681(14) 0.0279(7) Uani 1 1 d .
C19 C 1.4716(3) 0.96175(17) 0.12122(15) 0.0294(7) Uani 1 1 d .
H19 H 1.4385 0.9147 0.1158 0.035 Uiso 1 1 calc R
C20 C 1.5646(3) 0.98767(16) 0.08399(14) 0.0263(7) Uani 1 1 d .
H20 H 1.5941 0.9571 0.0530 0.032 Uiso 1 1 calc R
C21 C 1.5719(3) 1.09493(16) 0.13313(14) 0.0264(7) Uani 1 1 d .
H21 H 1.6072 1.1417 0.1375 0.032 Uiso 1 1 calc R
C22 C 1.4791(3) 1.07389(17) 0.17234(14) 0.0278(7) Uani 1 1 d .
H22 H 1.4511 1.1056 0.2028 0.033 Uiso 1 1 calc R
C23 C 0.7585(3) 0.68817(16) 0.42253(13) 0.0234(6) Uani 1 1 d .
H23 H 0.8271 0.7205 0.4429 0.028 Uiso 1 1 calc R
C24 C 0.7883(3) 0.61990(17) 0.40317(16) 0.0312(8) Uani 1 1 d .
H24 H 0.8775 0.5981 0.4084 0.037 Uiso 1 1 calc R
C25 C 0.6635(3) 0.59112(17) 0.37529(15) 0.0311(8) Uani 1 1 d .
H25 H 0.6496 0.5453 0.3572 0.037 Uiso 1 1 calc R
C26 C 0.5585(3) 0.64209(15) 0.37836(13) 0.0238(7) Uani 1 1 d .
C27 C 0.4121(3) 0.63455(15) 0.35948(13) 0.0225(6) Uani 1 1 d .
C28 C 0.3101(3) 0.68254(15) 0.37277(13) 0.0223(6) Uani 1 1 d .
C29 C 0.1603(3) 0.67771(16) 0.35558(14) 0.0258(7) Uani 1 1 d .
H29 H 0.1106 0.6414 0.3309 0.031 Uiso 1 1 calc R
C30 C 0.1013(3) 0.73522(16) 0.38130(14) 0.0253(7) Uani 1 1 d .
H30 H 0.0028 0.7460 0.3786 0.030 Uiso 1 1 calc R
C31 C 0.2149(3) 0.77507(16) 0.41245(13) 0.0226(6) Uani 1 1 d .
H31 H 0.2042 0.8182 0.4342 0.027 Uiso 1 1 calc R
C32 C 0.3594(3) 0.57140(16) 0.32117(14) 0.0266(7) Uani 1 1 d .
C33 C 0.4054(4) 0.55978(17) 0.26551(15) 0.0322(8) Uani 1 1 d .
H33 H 0.4812 0.5880 0.2542 0.039 Uiso 1 1 calc R
C34 C 0.3425(4) 0.50750(18) 0.22590(16) 0.0374(8) Uani 1 1 d .
H34 H 0.3744 0.5005 0.1876 0.045 Uiso 1 1 calc R
C35 C 0.2329(4) 0.46527(17) 0.24220(16) 0.0325(8) Uani 1 1 d .
C36 C 0.1905(4) 0.47517(18) 0.29848(16) 0.0369(8) Uani 1 1 d .
H36 H 0.1170 0.4458 0.3102 0.044 Uiso 1 1 calc R
C37 C 0.2532(4) 0.52710(17) 0.33806(16) 0.0351(8) Uani 1 1 d .
H37 H 0.2240 0.5327 0.3769 0.042 Uiso 1 1 calc R
C38 C 0.1629(4) 0.41226(17) 0.20134(16) 0.0338(8) Uani 1 1 d .
C39 C 0.1005(4) 0.36762(19) 0.16925(16) 0.0360(8) Uani 1 1 d .
C40 C 0.0270(4) 0.31177(17) 0.13233(15) 0.0298(7) Uani 1 1 d .
C41 C 0.1021(3) 0.25898(17) 0.10585(15) 0.0311(7) Uani 1 1 d .
H41 H 0.2039 0.2601 0.1100 0.037 Uiso 1 1 calc R
C42 C 0.0266(3) 0.20495(17) 0.07349(15) 0.0292(7) Uani 1 1 d .
H42 H 0.0794 0.1690 0.0558 0.035 Uiso 1 1 calc R
C43 C -0.1875(4) 0.25223(17) 0.08915(15) 0.0324(8) Uani 1 1 d .
H43 H -0.2890 0.2508 0.0825 0.039 Uiso 1 1 calc R
C44 C -0.1224(4) 0.30842(18) 0.12280(16) 0.0354(8) Uani 1 1 d .
H44 H -0.1779 0.3441 0.1392 0.042 Uiso 1 1 calc R
C45 C 0.4103(3) 0.92367(15) 0.42175(13) 0.0199(6) Uani 1 1 d .
H45 H 0.4348 0.9243 0.3823 0.024 Uiso 1 1 calc R
C46 C 0.3370(3) 0.97654(15) 0.45120(13) 0.0212(6) Uani 1 1 d .
H46 H 0.3035 1.0177 0.4357 0.025 Uiso 1 1 calc R
C47 C 0.3236(3) 0.95692(15) 0.50657(13) 0.0215(6) Uani 1 1 d .
H47 H 0.2791 0.9820 0.5371 0.026 Uiso 1 1 calc R
C48 C 0.3887(3) 0.89195(15) 0.51002(12) 0.0189(6) Uani 1 1 d .
C49 C 0.3945(3) 0.85060(15) 0.55708(12) 0.0190(6) Uani 1 1 d .
C50 C 0.4484(3) 0.78409(15) 0.55704(13) 0.0208(6) Uani 1 1 d .
C51 C 0.4565(3) 0.74068(16) 0.60393(14) 0.0255(7) Uani 1 1 d .
H51 H 0.4255 0.7511 0.6421 0.031 Uiso 1 1 calc R
C52 C 0.5173(4) 0.68089(17) 0.58400(15) 0.0297(7) Uani 1 1 d .
H52 H 0.5364 0.6418 0.6055 0.036 Uiso 1 1 calc R
C53 C 0.5459(3) 0.68847(15) 0.52566(14) 0.0234(7) Uani 1 1 d .
H53 H 0.5877 0.6541 0.5012 0.028 Uiso 1 1 calc R
C54 C 0.3380(3) 0.87990(15) 0.61249(12) 0.0209(6) Uani 1 1 d .
C55 C 0.4080(3) 0.93615(16) 0.64518(13) 0.0250(7) Uani 1 1 d .
H55 H 0.4927 0.9556 0.6322 0.030 Uiso 1 1 calc R
C56 C 0.3566(4) 0.96443(16) 0.69638(13) 0.0272(7) Uani 1 1 d .
H56 H 0.4062 1.0028 0.7184 0.033 Uiso 1 1 calc R
C57 C 0.2321(3) 0.93655(17) 0.71550(13) 0.0260(7) Uani 1 1 d .
C58 C 0.1606(3) 0.88068(18) 0.68263(14) 0.0286(7) Uani 1 1 d .
H58 H 0.0746 0.8619 0.6951 0.034 Uiso 1 1 calc R
C59 C 0.2135(3) 0.85216(17) 0.63189(13) 0.0264(7) Uani 1 1 d .
H59 H 0.1647 0.8134 0.6101 0.032 Uiso 1 1 calc R
C60 C 0.1740(3) 0.96468(18) 0.76794(14) 0.0297(7) Uani 1 1 d .
C61 C 0.1195(3) 0.98597(18) 0.81119(14) 0.0316(8) Uani 1 1 d .
C62 C 0.0451(3) 1.00996(18) 0.86062(13) 0.0277(7) Uani 1 1 d .
C63 C -0.0510(4) 0.96624(17) 0.88369(14) 0.0311(8) Uani 1 1 d .
H63 H -0.0655 0.9196 0.8676 0.037 Uiso 1 1 calc R
C64 C -0.1260(3) 0.99069(16) 0.93035(13) 0.0258(7) Uani 1 1 d .
H64 H -0.1910 0.9599 0.9458 0.031 Uiso 1 1 calc R
C65 C -0.0174(4) 1.0973(2) 0.93205(16) 0.0421(10) Uani 1 1 d .
H65 H -0.0058 1.1437 0.9489 0.051 Uiso 1 1 calc R
C66 C 0.0627(4) 1.0770(2) 0.88622(16) 0.0405(9) Uani 1 1 d .
H66 H 0.1289 1.1087 0.8725 0.049 Uiso 1 1 calc R
N1 N 0.5463(2) 0.81395(12) 0.35397(10) 0.0193(5) Uani 1 1 d .
N2 N 0.7107(2) 0.83222(12) 0.46121(10) 0.0177(5) Uani 1 1 d .
N3 N 1.6152(3) 1.05259(13) 0.08884(11) 0.0232(6) Uani 1 1 d .
N4 N 0.6221(3) 0.70190(12) 0.40872(10) 0.0194(5) Uani 1 1 d .
N5 N 0.3400(2) 0.74450(12) 0.40753(10) 0.0195(5) Uani 1 1 d .
N6 N -0.1170(3) 0.19968(13) 0.06532(11) 0.0264(6) Uani 1 1 d .
N7 N 0.4411(2) 0.87276(12) 0.45571(10) 0.0187(5) Uani 1 1 d .
N8 N 0.5070(3) 0.75016(12) 0.50874(11) 0.0200(5) Uani 1 1 d .
N9 N -0.1106(3) 1.05506(14) 0.95410(11) 0.0252(6) Uani 1 1 d .
S1 S 0.41863(8) 0.18674(4) 0.01379(4) 0.02876(18) Uani 1 1 d .
O1 O 0.4397(3) 0.22990(13) 0.06780(12) 0.0453(7) Uani 1 1 d .
O2 O 0.5492(2) 0.16549(12) -0.01115(11) 0.0349(6) Uani 1 1 d .
O3 O 0.3088(2) 0.13351(12) 0.01207(11) 0.0374(6) Uani 1 1 d .
C67 C 0.3468(5) 0.2445(3) -0.0381(2) 0.0627(14) Uani 1 1 d .
F1 F 0.4346(3) 0.29853(15) -0.04136(16) 0.0882(10) Uani 1 1 d .
F2 F 0.2218(3) 0.2691(2) -0.02286(17) 0.1102(14) Uani 1 1 d .
F3 F 0.3248(3) 0.2129(2) -0.09183(14) 0.0898(11) Uani 1 1 d .
C68 C 0.9878(5) 0.4358(2) 0.4347(2) 0.0598(12) Uani 1 1 d .
H68 H 1.0044 0.4808 0.4226 0.072 Uiso 1 1 calc R
C69 C 1.0827(4) 0.3847(2) 0.42433(19) 0.0521(11) Uani 1 1 d .
H69 H 1.1677 0.3953 0.4064 0.063 Uiso 1 1 calc R
C70 C 1.0573(5) 0.3186(2) 0.43938(17) 0.0466(10) Uani 1 1 d .
H70 H 1.1214 0.2831 0.4301 0.056 Uiso 1 1 calc R
C71 C 0.9380(4) 0.3046(2) 0.46795(17) 0.0445(9) Uani 1 1 d .
H71 H 0.9215 0.2593 0.4797 0.053 Uiso 1 1 calc R
C72 C 0.8435(4) 0.3543(2) 0.47961(18) 0.0493(10) Uani 1 1 d .
H72 H 0.7611 0.3438 0.4992 0.059 Uiso 1 1 calc R
C73 C 0.8671(5) 0.4207(3) 0.4630(2) 0.0640(13) Uani 1 1 d .
H73 H 0.8007 0.4556 0.4711 0.077 Uiso 1 1 calc R
C74 C 0.2629(7) 0.7008(3) 0.1785(3) 0.0797(16) Uani 1 1 d .
H74 H 0.3288 0.6935 0.2112 0.096 Uiso 1 1 calc R
C75 C 0.3109(6) 0.7306(3) 0.1305(2) 0.0717(14) Uani 1 1 d .
H75 H 0.4078 0.7467 0.1314 0.086 Uiso 1 1 calc R
C76 C 0.2223(6) 0.7366(3) 0.0838(3) 0.095(2) Uani 1 1 d .
H76 H 0.2566 0.7563 0.0507 0.114 Uiso 1 1 calc R
C77 C 0.0896(8) 0.7162(6) 0.0818(5) 0.200(6) Uani 1 1 d .
H77 H 0.0273 0.7206 0.0474 0.239 Uiso 1 1 calc R
C78 C 0.0384(8) 0.6881(7) 0.1297(5) 0.206(6) Uani 1 1 d .
H78 H -0.0591 0.6725 0.1279 0.248 Uiso 1 1 calc R
C79 C 0.1258(9) 0.6823(4) 0.1795(3) 0.123(3) Uani 1 1 d .
H79 H 0.0901 0.6656 0.2136 0.147 Uiso 1 1 calc R
C80 C 0.7756(5) 0.6424(3) 0.2466(2) 0.0672(14) Uani 1 1 d .
H80 H 0.7917 0.6755 0.2797 0.081 Uiso 1 1 calc R
C81 C 0.8414(5) 0.5807(3) 0.2471(2) 0.0627(13) Uani 1 1 d .
H81 H 0.9022 0.5709 0.2806 0.075 Uiso 1 1 calc R
C82 C 0.8205(7) 0.5330(3) 0.2000(3) 0.0808(16) Uani 1 1 d .
H82 H 0.8686 0.4905 0.1999 0.097 Uiso 1 1 calc R
C83 C 0.7282(8) 0.5470(4) 0.1518(3) 0.095(2) Uani 1 1 d .
H83 H 0.7118 0.5144 0.1185 0.114 Uiso 1 1 calc R
C84 C 0.6599(6) 0.6103(4) 0.1535(3) 0.090(2) Uani 1 1 d .
H84 H 0.5935 0.6201 0.1218 0.108 Uiso 1 1 calc R
C85 C 0.6878(6) 0.6572(3) 0.1997(3) 0.0825(18) Uani 1 1 d .
H85 H 0.6456 0.7012 0.1995 0.099 Uiso 1 1 calc R
C86 C 0.7466(6) 0.3679(3) 0.2897(3) 0.0810(17) Uani 1 1 d .
H86 H 0.8032 0.3976 0.3183 0.097 Uiso 1 1 calc R
C87 C 0.7757(6) 0.3009(3) 0.2817(2) 0.0661(13) Uani 1 1 d .
H87 H 0.8546 0.2833 0.3040 0.079 Uiso 1 1 calc R
C88 C 0.6921(6) 0.2571(3) 0.24127(19) 0.0614(12) Uani 1 1 d .
H88 H 0.7115 0.2093 0.2366 0.074 Uiso 1 1 calc R
C89 C 0.5810(5) 0.2828(2) 0.2079(2) 0.0561(11) Uani 1 1 d .
H89 H 0.5243 0.2529 0.1795 0.067 Uiso 1 1 calc R
C90 C 0.5518(5) 0.3507(3) 0.2153(3) 0.0738(16) Uani 1 1 d .
H90 H 0.4748 0.3690 0.1923 0.089 Uiso 1 1 calc R
C91 C 0.6369(7) 0.3932(3) 0.2571(4) 0.100(2) Uani 1 1 d .
H91 H 0.6172 0.4410 0.2628 0.120 Uiso 1 1 calc R
N10 N 0.7707 0.8510 0.6691 0.078 Uani 1 1 d .
C95 C 0.7685 0.8007 0.6906 0.053 Uani 1 1 d .
C96 C 0.7685 0.7363 0.7171 0.081 Uani 1 1 d .
H96A H 0.8509 0.7100 0.7057 0.121 Uiso 1 1 d .
H96B H 0.6797 0.7096 0.7037 0.121 Uiso 1 1 d .
H96C H 0.7749 0.7454 0.7601 0.121 Uiso 1 1 d .

loop_
_atom_site_aniso_label
_atom_site_aniso_U_11
_atom_site_aniso_U_22
_atom_site_aniso_U_33
_atom_site_aniso_U_23
_atom_site_aniso_U_13
_atom_site_aniso_U_12
Ag1 0.02254(13) 0.03162(14) 0.01992(13) -0.00528(9) 0.01046(9) -0.00537(10)
Co1 0.01440(19) 0.0191(2) 0.0156(2) -0.00254(15) 0.00548(15) -0.00051(15)
C1 0.0187(15) 0.0282(17) 0.0224(16) -0.0014(13) 0.0028(12) 0.0018(12)
C2 0.0264(17) 0.0362(19) 0.0191(16) 0.0015(13) 0.0028(13) 0.0037(14)
C3 0.0246(16) 0.0329(18) 0.0199(15) 0.0029(13) 0.0055(12) 0.0021(13)
C4 0.0184(15) 0.0217(15) 0.0221(15) 0.0013(12) 0.0079(12) 0.0020(12)
C5 0.0192(15) 0.0185(15) 0.0216(15) 0.0019(12) 0.0099(12) 0.0048(12)
C6 0.0159(14) 0.0169(14) 0.0228(15) -0.0006(12) 0.0076(11) 0.0011(11)
C7 0.0137(14) 0.0199(15) 0.0318(17) -0.0003(13) 0.0028(12) 0.0001(11)
C8 0.0210(15) 0.0238(16) 0.0218(16) -0.0023(12) 0.0000(12) 0.0012(12)
C9 0.0224(15) 0.0231(16) 0.0198(15) -0.0017(12) 0.0040(12) 0.0014(12)
C10 0.0178(15) 0.0284(17) 0.0228(16) 0.0067(13) 0.0032(12) 0.0004(12)
C11 0.0201(15) 0.0311(17) 0.0270(17) 0.0039(14) 0.0072(13) 0.0031(13)
C12 0.0214(16) 0.041(2) 0.0271(17) 0.0077(15) 0.0097(13) 0.0052(14)
C13 0.0185(15) 0.042(2) 0.0261(17) 0.0149(15) 0.0067(13) 0.0050(14)
C14 0.0182(15) 0.0320(18) 0.0333(18) 0.0118(14) -0.0014(13) -0.0032(13)
C15 0.0235(16) 0.0282(17) 0.0221(16) 0.0066(13) 0.0042(12) 0.0025(13)
C16 0.0211(16) 0.042(2) 0.0358(19) 0.0160(16) 0.0056(14) 0.0041(14)
C17 0.0207(16) 0.044(2) 0.0321(18) 0.0109(15) 0.0063(14) 0.0014(14)
C18 0.0168(15) 0.0409(19) 0.0277(17) 0.0093(14) 0.0060(13) 0.0022(14)
C19 0.0249(17) 0.0325(18) 0.0311(18) 0.0052(14) 0.0045(14) -0.0047(14)
C20 0.0242(16) 0.0299(17) 0.0250(17) -0.0010(13) 0.0072(13) -0.0006(13)
C21 0.0290(17) 0.0246(16) 0.0261(17) 0.0016(13) 0.0070(13) 0.0011(13)
C22 0.0246(16) 0.0349(18) 0.0254(17) 0.0025(14) 0.0105(13) 0.0065(14)
C23 0.0196(15) 0.0260(16) 0.0245(16) -0.0009(13) 0.0053(12) -0.0016(12)
C24 0.0213(16) 0.0290(18) 0.043(2) -0.0039(15) 0.0073(14) 0.0055(13)
C25 0.0298(18) 0.0234(17) 0.0388(19) -0.0090(14) 0.0059(15) 0.0016(14)
C26 0.0237(16) 0.0218(16) 0.0251(16) -0.0043(13) 0.0060(13) -0.0025(12)
C27 0.0236(16) 0.0213(15) 0.0227(16) -0.0008(12) 0.0063(12) -0.0027(12)
C28 0.0207(15) 0.0239(16) 0.0220(15) -0.0030(12) 0.0062(12) -0.0036(12)
C29 0.0223(16) 0.0284(17) 0.0255(16) -0.0022(13) 0.0033(13) -0.0074(13)
C30 0.0139(14) 0.0352(18) 0.0275(17) 0.0038(14) 0.0051(12) -0.0016(13)
C31 0.0190(15) 0.0270(16) 0.0226(16) -0.0011(13) 0.0088(12) 0.0021(12)
C32 0.0211(16) 0.0253(17) 0.0326(18) -0.0023(14) 0.0031(13) -0.0014(13)
C33 0.0302(18) 0.0316(18) 0.0337(19) -0.0075(15) 0.0088(14) -0.0094(14)
C34 0.044(2) 0.0341(19) 0.0323(19) -0.0120(15) 0.0121(16) -0.0079(16)
C35 0.0278(18) 0.0267(18) 0.041(2) -0.0076(15) 0.0006(15) -0.0040(14)
C36 0.039(2) 0.0319(19) 0.039(2) -0.0045(16) 0.0105(16) -0.0125(16)
C37 0.0368(19) 0.0329(19) 0.0344(19) -0.0054(15) 0.0072(15) -0.0073(15)
C38 0.0320(18) 0.0298(18) 0.038(2) -0.0063(16) 0.0034(15) -0.0036(15)
C39 0.0328(19) 0.036(2) 0.038(2) -0.0053(16) 0.0038(16) -0.0041(16)
C40 0.0291(17) 0.0280(17) 0.0308(18) -0.0016(14) 0.0009(14) -0.0059(14)
C41 0.0220(16) 0.0322(18) 0.0375(19) -0.0042(15) 0.0022(14) -0.0032(14)
C42 0.0268(17) 0.0278(17) 0.0317(18) -0.0055(14) 0.0043(14) -0.0015(14)
C43 0.0229(17) 0.0344(19) 0.039(2) -0.0039(15) 0.0028(14) -0.0031(14)
C44 0.0290(18) 0.0316(19) 0.044(2) -0.0071(16) 0.0065(15) 0.0008(15)
C45 0.0208(15) 0.0229(16) 0.0158(14) -0.0020(12) 0.0036(11) -0.0005(12)
C46 0.0204(15) 0.0208(15) 0.0220(15) -0.0015(12) 0.0018(12) 0.0021(12)
C47 0.0183(14) 0.0234(16) 0.0218(15) -0.0065(12) 0.0049(12) -0.0003(12)
C48 0.0158(14) 0.0221(15) 0.0179(14) -0.0045(12) 0.0037(11) -0.0023(11)
C49 0.0140(14) 0.0257(16) 0.0171(14) -0.0030(12) 0.0058(11) -0.0018(12)
C50 0.0178(14) 0.0254(16) 0.0191(15) -0.0009(12) 0.0039(12) 0.0000(12)
C51 0.0250(16) 0.0321(18) 0.0209(16) 0.0043(13) 0.0084(13) 0.0004(13)
C52 0.0333(18) 0.0293(18) 0.0287(18) 0.0078(14) 0.0087(14) 0.0027(14)
C53 0.0232(16) 0.0223(16) 0.0259(16) 0.0017(13) 0.0089(13) 0.0031(12)
C54 0.0222(15) 0.0249(16) 0.0162(15) 0.0003(12) 0.0046(12) 0.0048(12)
C55 0.0243(16) 0.0313(17) 0.0200(16) 0.0006(13) 0.0076(12) -0.0021(13)
C56 0.0354(18) 0.0266(17) 0.0197(16) -0.0020(13) 0.0054(13) 0.0040(14)
C57 0.0280(17) 0.0364(18) 0.0147(15) 0.0022(13) 0.0048(12) 0.0134(14)
C58 0.0203(16) 0.042(2) 0.0249(17) 0.0039(14) 0.0089(13) 0.0030(14)
C59 0.0236(16) 0.0359(18) 0.0195(16) -0.0019(13) 0.0052(12) -0.0007(14)
C60 0.0262(17) 0.043(2) 0.0198(16) 0.0005(14) 0.0016(13) 0.0109(15)
C61 0.0264(17) 0.046(2) 0.0222(17) -0.0016(15) 0.0033(14) 0.0117(15)
C62 0.0217(16) 0.046(2) 0.0157(15) 0.0004(14) 0.0037(12) 0.0110(14)
C63 0.042(2) 0.0298(18) 0.0233(17) -0.0005(14) 0.0120(14) 0.0085(15)
C64 0.0314(17) 0.0268(17) 0.0198(15) -0.0009(13) 0.0084(13) 0.0003(13)
C65 0.041(2) 0.048(2) 0.035(2) -0.0189(17) 0.0208(17) -0.0218(17)
C66 0.0341(19) 0.054(2) 0.0317(19) -0.0137(17) 0.0166(15) -0.0171(17)
N1 0.0161(12) 0.0223(13) 0.0198(13) -0.0016(10) 0.0067(10) 0.0014(10)
N2 0.0182(12) 0.0184(12) 0.0170(12) -0.0022(10) 0.0077(10) 0.0007(10)
N3 0.0212(13) 0.0292(14) 0.0200(13) 0.0010(11) 0.0080(10) -0.0003(11)
N4 0.0182(12) 0.0211(13) 0.0188(12) -0.0015(10) 0.0051(10) 0.0009(10)
N5 0.0171(12) 0.0220(13) 0.0191(12) -0.0022(10) 0.0044(10) -0.0018(10)
N6 0.0257(14) 0.0268(14) 0.0257(14) -0.0058(11) 0.0057(11) -0.0036(11)
N7 0.0166(12) 0.0209(13) 0.0188(12) -0.0018(10) 0.0057(10) 0.0012(10)
N8 0.0191(12) 0.0209(13) 0.0203(13) -0.0016(10) 0.0077(10) -0.0008(10)
N9 0.0214(13) 0.0325(15) 0.0208(13) -0.0058(11) 0.0064(10) -0.0035(11)
S1 0.0211(4) 0.0293(4) 0.0357(5) 0.0032(4) 0.0021(3) -0.0017(3)
O1 0.0357(14) 0.0457(15) 0.0511(17) -0.0142(13) 0.0025(12) -0.0026(12)
O2 0.0230(12) 0.0366(13) 0.0459(15) 0.0039(11) 0.0068(10) -0.0001(10)
O3 0.0290(13) 0.0402(14) 0.0429(15) -0.0009(11) 0.0104(11) -0.0109(11)
C67 0.039(2) 0.088(4) 0.070(3) 0.043(3) 0.015(2) 0.013(2)
F1 0.088(2) 0.0617(18) 0.130(3) 0.0576(18) 0.046(2) 0.0158(16)
F2 0.0586(18) 0.156(3) 0.139(3) 0.099(3) 0.0418(19) 0.064(2)
F3 0.0572(18) 0.154(3) 0.063(2) 0.058(2) -0.0076(14) -0.0084(18)
C68 0.060(3) 0.049(3) 0.074(3) 0.020(2) 0.016(2) 0.001(2)
C69 0.042(2) 0.063(3) 0.056(3) 0.021(2) 0.010(2) 0.002(2)
C70 0.054(3) 0.051(2) 0.036(2) 0.0057(18) 0.0058(18) 0.008(2)
C71 0.051(2) 0.047(2) 0.034(2) 0.0016(17) -0.0012(18) -0.0109(19)
C72 0.036(2) 0.071(3) 0.041(2) 0.009(2) 0.0045(17) -0.009(2)
C73 0.056(3) 0.066(3) 0.073(3) 0.009(3) 0.016(2) 0.017(2)
C74 0.084(4) 0.078(4) 0.077(4) 0.018(3) -0.007(3) 0.007(3)
C75 0.053(3) 0.090(4) 0.074(4) 0.004(3) 0.023(3) 0.000(3)
C76 0.063(4) 0.131(5) 0.092(4) 0.056(4) -0.015(3) -0.042(4)
C77 0.066(5) 0.307(13) 0.244(12) 0.218(11) -0.049(6) -0.052(6)
C78 0.061(5) 0.368(17) 0.206(11) 0.169(12) -0.012(6) -0.069(7)
C79 0.139(7) 0.154(7) 0.074(4) 0.042(4) 0.004(4) -0.096(6)
C80 0.060(3) 0.070(3) 0.075(4) 0.018(3) 0.020(3) -0.020(3)
C81 0.043(3) 0.075(3) 0.071(3) 0.014(3) -0.001(2) -0.009(2)
C82 0.087(4) 0.084(4) 0.072(4) 0.006(3) 0.006(3) 0.013(3)
C83 0.120(5) 0.106(5) 0.056(3) 0.005(3) -0.002(3) -0.035(4)
C84 0.075(4) 0.112(5) 0.087(5) 0.066(4) -0.012(3) -0.025(4)
C85 0.061(3) 0.089(4) 0.106(5) 0.054(4) 0.016(3) -0.008(3)
C86 0.060(3) 0.076(4) 0.101(5) -0.025(3) 0.016(3) -0.024(3)
C87 0.071(3) 0.087(4) 0.043(3) 0.015(3) 0.014(2) -0.013(3)
C88 0.083(4) 0.061(3) 0.040(2) 0.005(2) 0.001(2) 0.006(3)
C89 0.065(3) 0.056(3) 0.047(3) -0.010(2) 0.015(2) 0.007(2)
C90 0.044(3) 0.058(3) 0.117(5) -0.013(3) 0.012(3) 0.007(2)
C91 0.071(4) 0.058(3) 0.163(7) -0.040(4) 0.011(4) -0.002(3)
N10 0.084 0.076 0.068 0.009 -0.012 -0.032
C95 0.047 0.063 0.047 0.011 -0.001 -0.014
C96 0.080 0.088 0.077 0.030 0.000 0.002

loop_
_atom_type_symbol
_atom_type_description
_atom_type_scat_dispersion_real
_atom_type_scat_dispersion_imag
_atom_type_scat_source
C C 0.0033 0.0016 'International Tables Vol C Tables 4.2.6.8 and 6.1.1.4'
H H 0.0000 0.0000 'International Tables Vol C Tables 4.2.6.8 and 6.1.1.4'
N N 0.0061 0.0033 'International Tables Vol C Tables 4.2.6.8 and 6.1.1.4'
O O 0.0106 0.0060 'International Tables Vol C Tables 4.2.6.8 and 6.1.1.4'
F F 0.0171 0.0103 'International Tables Vol C Tables 4.2.6.8 and 6.1.1.4'
S S 0.1246 0.1234 'International Tables Vol C Tables 4.2.6.8 and 6.1.1.4'
Co Co 0.3494 0.9721 'International Tables Vol C Tables 4.2.6.8 and 6.1.1.4'
Ag Ag -0.8971 1.1015 'International Tables Vol C Tables 4.2.6.8 and 6.1.1.4'

loop_
_geom_angle_atom_site_label_1
_geom_angle_atom_site_label_2
_geom_angle_atom_site_label_3
_geom_angle
_geom_angle_site_symmetry_1
_geom_angle_site_symmetry_3
N3 Ag1 N9 139.09(9) . 1_754
N3 Ag1 N6 113.31(9) . 1_765
N9 Ag1 N6 104.07(9) 1_754 1_765
N4 Co1 N5 91.95(10) . .
N4 Co1 N7 177.53(10) . .
N5 Co1 N7 90.00(10) . .
N4 Co1 N2 91.52(10) . .
N5 Co1 N2 176.32(10) . .
N7 Co1 N2 86.56(10) . .
N4 Co1 N1 87.25(10) . .
N5 Co1 N1 90.21(10) . .
N7 Co1 N1 91.24(10) . .
N2 Co1 N1 91.20(10) . .
N4 Co1 N8 88.83(10) . .
N5 Co1 N8 86.94(10) . .
N7 Co1 N8 92.78(10) . .
N2 Co1 N8 91.89(10) . .
N1 Co1 N8 175.07(10) . .
N1 C1 C2 111.6(3) . .
N1 C1 H1 124.2 . .
C2 C1 H1 124.2 . .
C3 C2 C1 106.3(3) . .
C3 C2 H2 126.8 . .
C1 C2 H2 126.8 . .
C2 C3 C4 107.4(3) . .
C2 C3 H3 126.3 . .
C4 C3 H3 126.3 . .
C5 C4 N1 124.7(3) . .
C5 C4 C3 126.8(3) . .
N1 C4 C3 108.1(3) . .
C4 C5 C6 124.3(3) . .
C4 C5 C10 117.2(3) . .
C6 C5 C10 118.5(3) . .
N2 C6 C5 123.7(3) . .
N2 C6 C7 108.0(2) . .
C5 C6 C7 128.4(3) . .
C8 C7 C6 107.1(3) . .
C8 C7 H7 126.4 . .
C6 C7 H7 126.4 . .
C7 C8 C9 106.9(3) . .
C7 C8 H8 126.5 . .
C9 C8 H8 126.5 . .
N2 C9 C8 111.1(3) . .
N2 C9 H9 124.5 . .
C8 C9 H9 124.5 . .
C15 C10 C11 118.3(3) . .
C15 C10 C5 122.1(3) . .
C11 C10 C5 119.5(3) . .
C12 C11 C10 120.8(3) . .
C12 C11 H11 119.6 . .
C10 C11 H11 119.6 . .
C11 C12 C13 120.5(3) . .
C11 C12 H12 119.7 . .
C13 C12 H12 119.7 . .
C12 C13 C14 119.5(3) . .
C12 C13 C16 119.8(3) . .
C14 C13 C16 120.7(3) . .
C15 C14 C13 119.3(3) . .
C15 C14 H14 120.3 . .
C13 C14 H14 120.3 . .
C10 C15 C14 121.5(3) . .
C10 C15 H15 119.2 . .
C14 C15 H15 119.2 . .
C17 C16 C13 175.4(4) . .
C16 C17 C18 178.8(4) . .
C19 C18 C22 117.6(3) . .
C19 C18 C17 121.2(3) . .
C22 C18 C17 121.2(3) . .
C20 C19 C18 119.0(3) . .
C20 C19 H19 120.5 . .
C18 C19 H19 120.5 . .
N3 C20 C19 123.9(3) . .
N3 C20 H20 118.0 . .
C19 C20 H20 118.0 . .
N3 C21 C22 123.3(3) . .
N3 C21 H21 118.3 . .
C22 C21 H21 118.3 . .
C21 C22 C18 119.1(3) . .
C21 C22 H22 120.4 . .
C18 C22 H22 120.4 . .
N4 C23 C24 111.5(3) . .
N4 C23 H23 124.2 . .
C24 C23 H23 124.2 . .
C25 C24 C23 106.2(3) . .
C25 C24 H24 126.9 . .
C23 C24 H24 126.9 . .
C24 C25 C26 107.4(3) . .
C24 C25 H25 126.3 . .
C26 C25 H25 126.3 . .
N4 C26 C27 123.8(3) . .
N4 C26 C25 108.2(3) . .
C27 C26 C25 127.8(3) . .
C28 C27 C26 124.9(3) . .
C28 C27 C32 116.2(3) . .
C26 C27 C32 118.9(3) . .
C27 C28 N5 124.1(3) . .
C27 C28 C29 127.6(3) . .
N5 C28 C29 108.3(3) . .
C30 C29 C28 107.2(3) . .
C30 C29 H29 126.4 . .
C28 C29 H29 126.4 . .
C29 C30 C31 106.6(3) . .
C29 C30 H30 126.7 . .
C31 C30 H30 126.7 . .
N5 C31 C30 111.3(3) . .
N5 C31 H31 124.3 . .
C30 C31 H31 124.3 . .
C33 C32 C37 118.7(3) . .
C33 C32 C27 119.9(3) . .
C37 C32 C27 121.1(3) . .
C32 C33 C34 121.0(3) . .
C32 C33 H33 119.5 . .
C34 C33 H33 119.5 . .
C33 C34 C35 120.0(3) . .
C33 C34 H34 120.0 . .
C35 C34 H34 120.0 . .
C36 C35 C34 119.1(3) . .
C36 C35 C38 119.8(3) . .
C34 C35 C38 121.1(3) . .
C35 C36 C37 121.0(3) . .
C35 C36 H36 119.5 . .
C37 C36 H36 119.5 . .
C36 C37 C32 120.2(3) . .
C36 C37 H37 119.9 . .
C32 C37 H37 119.9 . .
C39 C38 C35 177.0(4) . .
C38 C39 C40 177.6(4) . .
C41 C40 C44 117.9(3) . .
C41 C40 C39 121.1(3) . .
C44 C40 C39 121.0(3) . .
C42 C41 C40 118.8(3) . .
C42 C41 H41 120.6 . .
C40 C41 H41 120.6 . .
N6 C42 C41 124.2(3) . .
N6 C42 H42 117.9 . .
C41 C42 H42 117.9 . .
N6 C43 C44 124.2(3) . .
N6 C43 H43 117.9 . .
C44 C43 H43 117.9 . .
C43 C44 C40 118.6(3) . .
C43 C44 H44 120.7 . .
C40 C44 H44 120.7 . .
N7 C45 C46 111.9(3) . .
N7 C45 H45 124.1 . .
C46 C45 H45 124.1 . .
C47 C46 C45 106.3(3) . .
C47 C46 H46 126.8 . .
C45 C46 H46 126.8 . .
C46 C47 C48 107.2(3) . .
C46 C47 H47 126.4 . .
C48 C47 H47 126.4 . .
C49 C48 N7 123.9(3) . .
C49 C48 C47 127.5(3) . .
N7 C48 C47 108.5(2) . .
C48 C49 C50 125.9(3) . .
C48 C49 C54 117.0(3) . .
C50 C49 C54 117.1(3) . .
C49 C50 N8 123.8(3) . .
C49 C50 C51 127.5(3) . .
N8 C50 C51 108.7(3) . .
C52 C51 C50 107.0(3) . .
C52 C51 H51 126.5 . .
C50 C51 H51 126.5 . .
C51 C52 C53 106.7(3) . .
C51 C52 H52 126.6 . .
C53 C52 H52 126.6 . .
N8 C53 C52 111.6(3) . .
N8 C53 H53 124.2 . .
C52 C53 H53 124.2 . .
C55 C54 C59 118.8(3) . .
C55 C54 C49 120.3(3) . .
C59 C54 C49 120.9(3) . .
C56 C55 C54 121.2(3) . .
C56 C55 H55 119.4 . .
C54 C55 H55 119.4 . .
C55 C56 C57 119.7(3) . .
C55 C56 H56 120.1 . .
C57 C56 H56 120.1 . .
C58 C57 C56 119.4(3) . .
C58 C57 C60 119.0(3) . .
C56 C57 C60 121.7(3) . .
C59 C58 C57 120.5(3) . .
C59 C58 H58 119.7 . .
C57 C58 H58 119.7 . .
C58 C59 C54 120.3(3) . .
C58 C59 H59 119.8 . .
C54 C59 H59 119.8 . .
C61 C60 C57 176.7(4) . .
C60 C61 C62 176.0(4) . .
C66 C62 C63 117.5(3) . .
C66 C62 C61 122.2(3) . .
C63 C62 C61 120.3(3) . .
C62 C63 C64 119.8(3) . .
C62 C63 H63 120.1 . .
C64 C63 H63 120.1 . .
N9 C64 C63 122.5(3) . .
N9 C64 H64 118.7 . .
C63 C64 H64 118.7 . .
N9 C65 C66 123.5(3) . .
N9 C65 H65 118.2 . .
C66 C65 H65 118.2 . .
C65 C66 C62 118.9(3) . .
C65 C66 H66 120.6 . .
C62 C66 H66 120.6 . .
C1 N1 C4 106.6(2) . .
C1 N1 Co1 126.7(2) . .
C4 N1 Co1 126.6(2) . .
C9 N2 C6 106.9(2) . .
C9 N2 Co1 125.22(19) . .
C6 N2 Co1 127.82(19) . .
C20 N3 C21 116.9(3) . .
C20 N3 Ag1 123.4(2) . .
C21 N3 Ag1 119.6(2) . .
C23 N4 C26 106.6(2) . .
C23 N4 Co1 126.0(2) . .
C26 N4 Co1 127.2(2) . .
C31 N5 C28 106.7(2) . .
C31 N5 Co1 125.9(2) . .
C28 N5 Co1 126.69(19) . .
C43 N6 C42 116.2(3) . .
C43 N6 Ag1 121.5(2) . 1_345
C42 N6 Ag1 121.2(2) . 1_345
C45 N7 C48 106.1(2) . .
C45 N7 Co1 126.85(19) . .
C48 N7 Co1 126.9(2) . .
C53 N8 C50 105.9(2) . .
C53 N8 Co1 127.3(2) . .
C50 N8 Co1 126.8(2) . .
C64 N9 C65 117.7(3) . .
C64 N9 Ag1 121.7(2) . 1_356
C65 N9 Ag1 120.5(2) . 1_356
O1 S1 O3 115.15(15) . .
O1 S1 O2 114.91(15) . .
O3 S1 O2 115.13(14) . .
O1 S1 C67 103.3(2) . .
O3 S1 C67 103.6(2) . .
O2 S1 C67 102.25(18) . .
F1 C67 F3 107.0(4) . .
F1 C67 F2 107.2(4) . .
F3 C67 F2 108.0(4) . .
F1 C67 S1 111.9(3) . .
F3 C67 S1 111.3(4) . .
F2 C67 S1 111.2(3) . .
C69 C68 C73 119.0(4) . .
C69 C68 H68 120.5 . .
C73 C68 H68 120.5 . .
C68 C69 C70 121.2(4) . .
C68 C69 H69 119.4 . .
C70 C69 H69 119.4 . .
C71 C70 C69 119.1(4) . .
C71 C70 H70 120.4 . .
C69 C70 H70 120.4 . .
C72 C71 C70 120.9(4) . .
C72 C71 H71 119.6 . .
C70 C71 H71 119.6 . .
C71 C72 C73 120.0(4) . .
C71 C72 H72 120.0 . .
C73 C72 H72 120.0 . .
C68 C73 C72 119.7(4) . .
C68 C73 H73 120.1 . .
C72 C73 H73 120.1 . .
C79 C74 C75 120.7(6) . .
C79 C74 H74 119.6 . .
C75 C74 H74 119.6 . .
C76 C75 C74 119.9(5) . .
C76 C75 H75 120.1 . .
C74 C75 H75 120.1 . .
C77 C76 C75 121.3(6) . .
C77 C76 H76 119.4 . .
C75 C76 H76 119.4 . .
C76 C77 C78 119.8(7) . .
C76 C77 H77 120.1 . .
C78 C77 H77 120.1 . .
C79 C78 C77 120.8(7) . .
C79 C78 H78 119.6 . .
C77 C78 H78 119.6 . .
C74 C79 C78 117.3(6) . .
C74 C79 H79 121.4 . .
C78 C79 H79 121.4 . .
C85 C80 C81 120.9(6) . .
C85 C80 H80 119.6 . .
C81 C80 H80 119.6 . .
C82 C81 C80 120.3(5) . .
C82 C81 H81 119.8 . .
C80 C81 H81 119.8 . .
C81 C82 C83 119.4(6) . .
C81 C82 H82 120.3 . .
C83 C82 H82 120.3 . .
C82 C83 C84 118.6(6) . .
C82 C83 H83 120.7 . .
C84 C83 H83 120.7 . .
C85 C84 C83 120.3(6) . .
C85 C84 H84 119.8 . .
C83 C84 H84 119.8 . .
C84 C85 C80 120.4(6) . .
C84 C85 H85 119.8 . .
C80 C85 H85 119.8 . .
C87 C86 C91 119.8(5) . .
C87 C86 H86 120.1 . .
C91 C86 H86 120.1 . .
C86 C87 C88 120.5(5) . .
C86 C87 H87 119.8 . .
C88 C87 H87 119.8 . .
C89 C88 C87 119.8(5) . .
C89 C88 H88 120.1 . .
C87 C88 H88 120.1 . .
C90 C89 C88 120.1(5) . .
C90 C89 H89 120.0 . .
C88 C89 H89 120.0 . .
C89 C90 C91 118.7(5) . .
C89 C90 H90 120.7 . .
C91 C90 H90 120.7 . .
C86 C91 C90 121.2(5) . .
C86 C91 H91 119.4 . .
C90 C91 H91 119.4 . .
N10 C95 C96 178.6 . .
C95 C96 H96A 109.5 . .
C95 C96 H96B 109.5 . .
H96A C96 H96B 109.5 . .
C95 C96 H96C 109.5 . .
H96A C96 H96C 109.5 . .
H96B C96 H96C 109.5 . .

loop_
_geom_bond_atom_site_label_1
_geom_bond_atom_site_label_2
_geom_bond_distance
_geom_bond_site_symmetry_2
Ag1 N3 2.226(2) .
Ag1 N9 2.234(2) 1_754
Ag1 N6 2.376(3) 1_765
Co1 N4 1.940(2) .
Co1 N5 1.941(2) .
Co1 N7 1.942(2) .
Co1 N2 1.942(2) .
Co1 N1 1.942(2) .
Co1 N8 1.947(2) .
C1 N1 1.333(4) .
C1 C2 1.408(4) .
C1 H1 0.9500 .
C2 C3 1.368(4) .
C2 H2 0.9500 .
C3 C4 1.425(4) .
C3 H3 0.9500 .
C4 C5 1.390(4) .
C4 N1 1.399(4) .
C5 C6 1.397(4) .
C5 C10 1.493(4) .
C6 N2 1.395(3) .
C6 C7 1.430(4) .
C7 C8 1.362(4) .
C7 H7 0.9500 .
C8 C9 1.409(4) .
C8 H8 0.9500 .
C9 N2 1.333(4) .
C9 H9 0.9500 .
C10 C15 1.384(4) .
C10 C11 1.400(4) .
C11 C12 1.376(4) .
C11 H11 0.9500 .
C12 C13 1.388(5) .
C12 H12 0.9500 .
C13 C14 1.398(5) .
C13 C16 1.437(4) .
C14 C15 1.390(4) .
C14 H14 0.9500 .
C15 H15 0.9500 .
C16 C17 1.198(5) .
C17 C18 1.431(4) .
C18 C19 1.390(5) .
C18 C22 1.391(5) .
C19 C20 1.381(4) .
C19 H19 0.9500 .
C20 N3 1.325(4) .
C20 H20 0.9500 .
C21 N3 1.348(4) .
C21 C22 1.377(4) .
C21 H21 0.9500 .
C22 H22 0.9500 .
C23 N4 1.330(4) .
C23 C24 1.405(4) .
C23 H23 0.9500 .
C24 C25 1.365(5) .
C24 H24 0.9500 .
C25 C26 1.416(4) .
C25 H25 0.9500 .
C26 N4 1.393(4) .
C26 C27 1.403(4) .
C27 C28 1.388(4) .
C27 C32 1.493(4) .
C28 N5 1.393(4) .
C28 C29 1.423(4) .
C29 C30 1.371(4) .
C29 H29 0.9500 .
C30 C31 1.404(4) .
C30 H30 0.9500 .
C31 N5 1.338(4) .
C31 H31 0.9500 .
C32 C33 1.381(5) .
C32 C37 1.395(5) .
C33 C34 1.386(5) .
C33 H33 0.9500 .
C34 C35 1.389(5) .
C34 H34 0.9500 .
C35 C36 1.379(5) .
C35 C38 1.436(5) .
C36 C37 1.381(5) .
C36 H36 0.9500 .
C37 H37 0.9500 .
C38 C39 1.194(5) .
C39 C40 1.438(5) .
C40 C41 1.386(5) .
C40 C44 1.397(5) .
C41 C42 1.374(4) .
C41 H41 0.9500 .
C42 N6 1.342(4) .
C42 H42 0.9500 .
C43 N6 1.334(4) .
C43 C44 1.377(5) .
C43 H43 0.9500 .
C44 H44 0.9500 .
C45 N7 1.328(4) .
C45 C46 1.408(4) .
C45 H45 0.9500 .
C46 C47 1.366(4) .
C46 H46 0.9500 .
C47 C48 1.420(4) .
C47 H47 0.9500 .
C48 C49 1.392(4) .
C48 N7 1.400(4) .
C49 C50 1.398(4) .
C49 C54 1.491(4) .
C50 N8 1.400(4) .
C50 C51 1.414(4) .
C51 C52 1.368(5) .
C51 H51 0.9500 .
C52 C53 1.401(4) .
C52 H52 0.9500 .
C53 N8 1.338(4) .
C53 H53 0.9500 .
C54 C55 1.386(4) .
C54 C59 1.392(4) .
C55 C56 1.382(4) .
C55 H55 0.9500 .
C56 C57 1.390(5) .
C56 H56 0.9500 .
C57 C58 1.388(5) .
C57 C60 1.433(4) .
C58 C59 1.381(4) .
C58 H58 0.9500 .
C59 H59 0.9500 .
C60 C61 1.200(4) .
C61 C62 1.431(4) .
C62 C66 1.381(5) .
C62 C63 1.385(5) .
C63 C64 1.386(4) .
C63 H63 0.9500 .
C64 N9 1.319(4) .
C64 H64 0.9500 .
C65 N9 1.336(4) .
C65 C66 1.378(5) .
C65 H65 0.9500 .
C66 H66 0.9500 .
N6 Ag1 2.376(3) 1_345
N9 Ag1 2.234(2) 1_356
S1 O1 1.430(3) .
S1 O3 1.432(2) .
S1 O2 1.450(2) .
S1 C67 1.800(4) .
C67 F1 1.323(5) .
C67 F3 1.325(6) .
C67 F2 1.339(5) .
C68 C69 1.369(6) .
C68 C73 1.386(6) .
C68 H68 0.9500 .
C69 C70 1.374(6) .
C69 H69 0.9500 .
C70 C71 1.373(6) .
C70 H70 0.9500 .
C71 C72 1.353(6) .
C71 H71 0.9500 .
C72 C73 1.388(6) .
C72 H72 0.9500 .
C73 H73 0.9500 .
C74 C79 1.326(9) .
C74 C75 1.383(7) .
C74 H74 0.9500 .
C75 C76 1.312(7) .
C75 H75 0.9500 .
C76 C77 1.290(8) .
C76 H76 0.9500 .
C77 C78 1.378(11) .
C77 H77 0.9500 .
C78 C79 1.360(10) .
C78 H78 0.9500 .
C79 H79 0.9500 .
C80 C85 1.350(8) .
C80 C81 1.363(7) .
C80 H80 0.9500 .
C81 C82 1.359(7) .
C81 H81 0.9500 .
C82 C83 1.392(8) .
C82 H82 0.9500 .
C83 C84 1.399(9) .
C83 H83 0.9500 .
C84 C85 1.340(9) .
C84 H84 0.9500 .
C85 H85 0.9500 .
C86 C87 1.337(7) .
C86 C91 1.347(9) .
C86 H86 0.9500 .
C87 C88 1.378(7) .
C87 H87 0.9500 .
C88 C89 1.368(6) .
C88 H88 0.9500 .
C89 C90 1.352(6) .
C89 H89 0.9500 .
C90 C91 1.390(8) .
C90 H90 0.9500 .
C91 H91 0.9500 .
N10 C95 1.1275 .
C95 C96 1.4304 .
C96 H96A 0.9801 .
C96 H96B 0.9800 .
C96 H96C 0.9800 .

loop_
_geom_torsion_atom_site_label_1
_geom_torsion_atom_site_label_2
_geom_torsion_atom_site_label_3
_geom_torsion_atom_site_label_4
_geom_torsion
_geom_torsion_site_symmetry_1
_geom_torsion_site_symmetry_4
N1 C1 C2 C3 1.0(4) . .
C1 C2 C3 C4 -0.5(4) . .
C2 C3 C4 C5 -173.3(3) . .
C2 C3 C4 N1 -0.1(3) . .
N1 C4 C5 C6 -2.4(5) . .
C3 C4 C5 C6 169.8(3) . .
N1 C4 C5 C10 179.1(3) . .
C3 C4 C5 C10 -8.7(4) . .
C4 C5 C6 N2 4.9(4) . .
C10 C5 C6 N2 -176.6(3) . .
C4 C5 C6 C7 -174.4(3) . .
C10 C5 C6 C7 4.0(4) . .
N2 C6 C7 C8 -1.7(3) . .
C5 C6 C7 C8 177.7(3) . .
C6 C7 C8 C9 1.0(3) . .
C7 C8 C9 N2 0.0(3) . .
C4 C5 C10 C15 123.0(3) . .
C6 C5 C10 C15 -55.6(4) . .
C4 C5 C10 C11 -55.8(4) . .
C6 C5 C10 C11 125.6(3) . .
C15 C10 C11 C12 -0.5(5) . .
C5 C10 C11 C12 178.4(3) . .
C10 C11 C12 C13 -1.1(5) . .
C11 C12 C13 C14 1.8(5) . .
C11 C12 C13 C16 -175.2(3) . .
C12 C13 C14 C15 -1.0(5) . .
C16 C13 C14 C15 176.0(3) . .
C11 C10 C15 C14 1.3(5) . .
C5 C10 C15 C14 -177.5(3) . .
C13 C14 C15 C10 -0.5(5) . .
C12 C13 C16 C17 46(5) . .
C14 C13 C16 C17 -131(5) . .
C13 C16 C17 C18 37(23) . .
C16 C17 C18 C19 -89(20) . .
C16 C17 C18 C22 90(20) . .
C22 C18 C19 C20 0.1(5) . .
C17 C18 C19 C20 179.7(3) . .
C18 C19 C20 N3 0.0(5) . .
N3 C21 C22 C18 0.4(5) . .
C19 C18 C22 C21 -0.3(5) . .
C17 C18 C22 C21 -179.9(3) . .
N4 C23 C24 C25 1.0(4) . .
C23 C24 C25 C26 -0.4(4) . .
C24 C25 C26 N4 -0.2(4) . .
C24 C25 C26 C27 -175.0(3) . .
N4 C26 C27 C28 -5.9(5) . .
C25 C26 C27 C28 168.2(3) . .
N4 C26 C27 C32 172.8(3) . .
C25 C26 C27 C32 -13.2(5) . .
C26 C27 C28 N5 -0.9(5) . .
C32 C27 C28 N5 -179.6(3) . .
C26 C27 C28 C29 -179.3(3) . .
C32 C27 C28 C29 2.0(5) . .
C27 C28 C29 C30 176.9(3) . .
N5 C28 C29 C30 -1.7(3) . .
C28 C29 C30 C31 1.4(3) . .
C29 C30 C31 N5 -0.6(4) . .
C28 C27 C32 C33 114.4(3) . .
C26 C27 C32 C33 -64.4(4) . .
C28 C27 C32 C37 -59.1(4) . .
C26 C27 C32 C37 122.1(3) . .
C37 C32 C33 C34 3.4(5) . .
C27 C32 C33 C34 -170.3(3) . .
C32 C33 C34 C35 -0.9(6) . .
C33 C34 C35 C36 -1.5(6) . .
C33 C34 C35 C38 177.9(3) . .
C34 C35 C36 C37 1.3(6) . .
C38 C35 C36 C37 -178.1(3) . .
C35 C36 C37 C32 1.2(6) . .
C33 C32 C37 C36 -3.5(5) . .
C27 C32 C37 C36 170.1(3) . .
C36 C35 C38 C39 5(8) . .
C34 C35 C38 C39 -175(100) . .
C35 C38 C39 C40 -63(14) . .
C38 C39 C40 C41 -67(9) . .
C38 C39 C40 C44 112(9) . .
C44 C40 C41 C42 -2.3(5) . .
C39 C40 C41 C42 176.7(3) . .
C40 C41 C42 N6 0.3(5) . .
N6 C43 C44 C40 0.9(6) . .
C41 C40 C44 C43 1.8(5) . .
C39 C40 C44 C43 -177.2(3) . .
N7 C45 C46 C47 0.6(3) . .
C45 C46 C47 C48 -0.3(3) . .
C46 C47 C48 C49 -176.6(3) . .
C46 C47 C48 N7 -0.2(3) . .
N7 C48 C49 C50 -2.0(5) . .
C47 C48 C49 C50 174.0(3) . .
N7 C48 C49 C54 178.1(3) . .
C47 C48 C49 C54 -6.0(4) . .
C48 C49 C50 N8 1.1(5) . .
C54 C49 C50 N8 -179.0(3) . .
C48 C49 C50 C51 179.8(3) . .
C54 C49 C50 C51 -0.2(5) . .
C49 C50 C51 C52 -179.7(3) . .
N8 C50 C51 C52 -0.8(3) . .
C50 C51 C52 C53 0.2(4) . .
C51 C52 C53 N8 0.6(4) . .
C48 C49 C54 C55 -67.3(4) . .
C50 C49 C54 C55 112.7(3) . .
C48 C49 C54 C59 111.7(3) . .
C50 C49 C54 C59 -68.2(4) . .
C59 C54 C55 C56 0.4(5) . .
C49 C54 C55 C56 179.4(3) . .
C54 C55 C56 C57 -0.5(5) . .
C55 C56 C57 C58 -0.2(5) . .
C55 C56 C57 C60 -179.3(3) . .
C56 C57 C58 C59 1.0(5) . .
C60 C57 C58 C59 -179.9(3) . .
C57 C58 C59 C54 -1.1(5) . .
C55 C54 C59 C58 0.4(5) . .
C49 C54 C59 C58 -178.6(3) . .
C58 C57 C60 C61 -5(7) . .
C56 C57 C60 C61 174(6) . .
C57 C60 C61 C62 -27(11) . .
C60 C61 C62 C66 -124(6) . .
C60 C61 C62 C63 54(6) . .
C66 C62 C63 C64 0.6(5) . .
C61 C62 C63 C64 -177.9(3) . .
C62 C63 C64 N9 0.4(5) . .
N9 C65 C66 C62 1.1(6) . .
C63 C62 C66 C65 -1.3(5) . .
C61 C62 C66 C65 177.1(4) . .
C2 C1 N1 C4 -1.0(3) . .
C2 C1 N1 Co1 -177.5(2) . .
C5 C4 N1 C1 174.1(3) . .
C3 C4 N1 C1 0.7(3) . .
C5 C4 N1 Co1 -9.4(4) . .
C3 C4 N1 Co1 177.1(2) . .
N4 Co1 N1 C1 97.8(2) . .
N5 Co1 N1 C1 5.9(2) . .
N7 Co1 N1 C1 -84.1(2) . .
N2 Co1 N1 C1 -170.7(2) . .
N8 Co1 N1 C1 60.5(12) . .
N4 Co1 N1 C4 -77.9(2) . .
N5 Co1 N1 C4 -169.8(2) . .
N7 Co1 N1 C4 100.2(2) . .
N2 Co1 N1 C4 13.6(2) . .
N8 Co1 N1 C4 -115.2(11) . .
C8 C9 N2 C6 -1.1(3) . .
C8 C9 N2 Co1 176.57(19) . .
C5 C6 N2 C9 -177.8(3) . .
C7 C6 N2 C9 1.7(3) . .
C5 C6 N2 Co1 4.7(4) . .
C7 C6 N2 Co1 -175.88(19) . .
N4 Co1 N2 C9 -101.3(2) . .
N5 Co1 N2 C9 59.0(17) . .
N7 Co1 N2 C9 80.2(2) . .
N1 Co1 N2 C9 171.4(2) . .
N8 Co1 N2 C9 -12.5(2) . .
N4 Co1 N2 C6 75.8(2) . .
N5 Co1 N2 C6 -123.8(16) . .
N7 Co1 N2 C6 -102.6(2) . .
N1 Co1 N2 C6 -11.4(2) . .
N8 Co1 N2 C6 164.7(2) . .
C19 C20 N3 C21 0.1(5) . .
C19 C20 N3 Ag1 -179.0(2) . .
C22 C21 N3 C20 -0.3(5) . .
C22 C21 N3 Ag1 178.8(2) . .
N9 Ag1 N3 C20 -8.6(3) 1_754 .
N6 Ag1 N3 C20 -162.9(2) 1_765 .
N9 Ag1 N3 C21 172.4(2) 1_754 .
N6 Ag1 N3 C21 18.0(3) 1_765 .
C24 C23 N4 C26 -1.1(3) . .
C24 C23 N4 Co1 173.9(2) . .
C27 C26 N4 C23 175.9(3) . .
C25 C26 N4 C23 0.8(3) . .
C27 C26 N4 Co1 0.9(4) . .
C25 C26 N4 Co1 -174.1(2) . .
N5 Co1 N4 C23 -167.4(2) . .
N7 Co1 N4 C23 50(3) . .
N2 Co1 N4 C23 11.4(3) . .
N1 Co1 N4 C23 102.5(2) . .
N8 Co1 N4 C23 -80.5(2) . .
N5 Co1 N4 C26 6.6(2) . .
N7 Co1 N4 C26 -136(2) . .
N2 Co1 N4 C26 -174.7(2) . .
N1 Co1 N4 C26 -83.5(2) . .
N8 Co1 N4 C26 93.5(2) . .
C30 C31 N5 C28 -0.5(3) . .
C30 C31 N5 Co1 170.1(2) . .
C27 C28 N5 C31 -177.3(3) . .
C29 C28 N5 C31 1.4(3) . .
C27 C28 N5 Co1 12.2(4) . .
C29 C28 N5 Co1 -169.2(2) . .
N4 Co1 N5 C31 178.4(2) . .
N7 Co1 N5 C31 -3.1(2) . .
N2 Co1 N5 C31 18.1(17) . .
N1 Co1 N5 C31 -94.3(2) . .
N8 Co1 N5 C31 89.7(2) . .
N4 Co1 N5 C28 -12.8(3) . .
N7 Co1 N5 C28 165.7(2) . .
N2 Co1 N5 C28 -173.1(15) . .
N1 Co1 N5 C28 74.5(2) . .
N8 Co1 N5 C28 -101.5(2) . .
C44 C43 N6 C42 -2.8(5) . .
C44 C43 N6 Ag1 165.4(3) . 1_345
C41 C42 N6 C43 2.2(5) . .
C41 C42 N6 Ag1 -166.1(3) . 1_345
C46 C45 N7 C48 -0.7(3) . .
C46 C45 N7 Co1 175.15(19) . .
C49 C48 N7 C45 177.1(3) . .
C47 C48 N7 C45 0.5(3) . .
C49 C48 N7 Co1 1.3(4) . .
C47 C48 N7 Co1 -175.33(19) . .
N4 Co1 N7 C45 54(2) . .
N5 Co1 N7 C45 -88.1(2) . .
N2 Co1 N7 C45 93.3(2) . .
N1 Co1 N7 C45 2.1(2) . .
N8 Co1 N7 C45 -175.0(2) . .
N4 Co1 N7 C48 -131(2) . .
N5 Co1 N7 C48 86.9(2) . .
N2 Co1 N7 C48 -91.7(2) . .
N1 Co1 N7 C48 177.2(2) . .
N8 Co1 N7 C48 0.0(2) . .
C52 C53 N8 C50 -1.1(3) . .
C52 C53 N8 Co1 178.6(2) . .
C49 C50 N8 C53 -179.9(3) . .
C51 C50 N8 C53 1.1(3) . .
C49 C50 N8 Co1 0.4(4) . .
C51 C50 N8 Co1 -178.5(2) . .
N4 Co1 N8 C53 -2.2(3) . .
N5 Co1 N8 C53 89.8(3) . .
N7 Co1 N8 C53 179.6(3) . .
N2 Co1 N8 C53 -93.7(3) . .
N1 Co1 N8 C53 35.0(13) . .
N4 Co1 N8 C50 177.3(2) . .
N5 Co1 N8 C50 -90.7(2) . .
N7 Co1 N8 C50 -0.8(2) . .
N2 Co1 N8 C50 85.8(2) . .
N1 Co1 N8 C50 -145.4(11) . .
C63 C64 N9 C65 -0.7(5) . .
C63 C64 N9 Ag1 178.2(2) . 1_356
C66 C65 N9 C64 -0.1(6) . .
C66 C65 N9 Ag1 -179.0(3) . 1_356
O1 S1 C67 F1 58.3(4) . .
O3 S1 C67 F1 178.7(3) . .
O2 S1 C67 F1 -61.3(4) . .
O1 S1 C67 F3 178.0(3) . .
O3 S1 C67 F3 -61.6(3) . .
O2 S1 C67 F3 58.4(3) . .
O1 S1 C67 F2 -61.6(4) . .
O3 S1 C67 F2 58.9(4) . .
O2 S1 C67 F2 178.8(4) . .
C73 C68 C69 C70 2.6(7) . .
C68 C69 C70 C71 -3.3(7) . .
C69 C70 C71 C72 2.1(6) . .
C70 C71 C72 C73 -0.4(6) . .
C69 C68 C73 C72 -0.9(8) . .
C71 C72 C73 C68 -0.2(7) . .
C79 C74 C75 C76 -4.5(10) . .
C74 C75 C76 C77 1.2(13) . .
C75 C76 C77 C78 0.6(18) . .
C76 C77 C78 C79 1(2) . .
C75 C74 C79 C78 5.7(13) . .
C77 C78 C79 C74 -4.0(19) . .
C85 C80 C81 C82 0.5(7) . .
C80 C81 C82 C83 -1.8(8) . .
C81 C82 C83 C84 0.3(9) . .
C82 C83 C84 C85 2.6(9) . .
C83 C84 C85 C80 -3.9(9) . .
C81 C80 C85 C84 2.3(8) . .
C91 C86 C87 C88 -1.6(9) . .
C86 C87 C88 C89 1.9(7) . .
C87 C88 C89 C90 -1.2(7) . .
C88 C89 C90 C91 0.1(8) . .
C87 C86 C91 C90 0.5(10) . .
C89 C90 C91 C86 0.2(10) . .

loop_
_platon_squeeze_void_nr
_platon_squeeze_void_average_x
_platon_squeeze_void_average_y
_platon_squeeze_void_average_z
_platon_squeeze_void_volume
_platon_squeeze_void_count_electrons
1 -0.034 0.178 0.199 14.6 0.0
2 -0.026 0.500 0.000 327.9 59.4
3 0.034 0.822 0.801 14.6 0.2
4 0.500 0.500 0.500 60.2 4.1
